data_7221572
loop_
_publ_author_name
'Figueira, Cl\'audia A.'
'Lopes, Patr\'icia S.'
'Gomes, Clara S. B.'
'Veiros, Lu\'is F.'
'Gomes, Pedro T.'

_publ_section_title
;
 Exploring the influence of steric hindrance and electronic nature of
 substituents in the supramolecular arrangements of 5-(substituted
 phenyl)-2-formylpyrroles
;
_journal_issue 33
_journal_name_full CrystEngComm
_journal_page_first 6406
_journal_paper_doi 10.1039/C5CE00927H
_journal_volume 17
_journal_year 2015
_chemical_formula_moiety 'C13 H13 N O'
_chemical_formula_sum 'C13 H13 N O'
_chemical_formula_weight 199.24
_chemical_name_common 5-(3,5-dimethylphenyl)-2-formylpyrrole
_chemical_name_systematic 5-(3,5-dimethylphenyl)-1H-pyrrole-2-carbaldehyde
_space_group_crystal_system monoclinic
_space_group_IT_number 14
_space_group_name_Hall '-P 2yn'
_space_group_name_H-M_alt 'P 1 21/n 1'
_symmetry_cell_setting monoclinic
_symmetry_space_group_name_Hall '-P 2yn'
_symmetry_space_group_name_H-M 'P 1 21/n 1'
_atom_sites_solution_hydrogens mixed
_audit_creation_method SHELXL-2014
_audit_update_record
;
2015-05-08 deposited with the CCDC.
2015-07-16 downloaded from the CCDC.
;
_cell_angle_alpha 90
_cell_angle_beta 102.552(9)
_cell_angle_gamma 90
_cell_formula_units_Z 4
_cell_length_a 8.0139(18)
_cell_length_b 13.509(2)
_cell_length_c 10.342(2)
_cell_measurement_reflns_used 1206
_cell_measurement_temperature 150(2)
_cell_measurement_theta_max 21.78
_cell_measurement_theta_min 2.93
_cell_volume 1092.9(4)
_computing_cell_refinement 'Bruker SAINT'
_computing_data_collection 'Bruker APEX2'
_computing_data_reduction 'Bruker SAINT'
_computing_molecular_graphics ORTEP
_computing_publication_material enCIFer
_computing_structure_refinement 'SHELXL-2014 (Sheldrick, 2014)'
_computing_structure_solution SIR2004
_diffrn_ambient_temperature 150(2)
_diffrn_measured_fraction_theta_full 0.988
_diffrn_measured_fraction_theta_max 0.985
_diffrn_measurement_device_type 'Bruker APEX-II CCD'
_diffrn_measurement_method '\f and \w scans'
_diffrn_radiation_probe x-ray
_diffrn_radiation_type MoK\a
_diffrn_radiation_wavelength 0.71073
_diffrn_reflns_av_R_equivalents 0.1412
_diffrn_reflns_av_unetI/netI 0.1395
_diffrn_reflns_laue_measured_fraction_full 0.988
_diffrn_reflns_laue_measured_fraction_max 0.985
_diffrn_reflns_limit_h_max 10
_diffrn_reflns_limit_h_min -9
_diffrn_reflns_limit_k_max 16
_diffrn_reflns_limit_k_min -16
_diffrn_reflns_limit_l_max 12
_diffrn_reflns_limit_l_min -12
_diffrn_reflns_number 7793
_diffrn_reflns_point_group_measured_fraction_full 0.988
_diffrn_reflns_point_group_measured_fraction_max 0.985
_diffrn_reflns_theta_full 25.242
_diffrn_reflns_theta_max 26.389
_diffrn_reflns_theta_min 3.016
_exptl_absorpt_coefficient_mu 0.077
_exptl_absorpt_correction_T_max 0.994
_exptl_absorpt_correction_T_min 0.985
_exptl_absorpt_correction_type multi-scan
_exptl_absorpt_process_details 'SADABS (Sheldrick ,1996)'
_exptl_crystal_colour Colourless
_exptl_crystal_density_diffrn 1.211
_exptl_crystal_description Prism
_exptl_crystal_F_000 424
_exptl_crystal_recrystallization_method 'Re-crystallisation from solvent: Toluene'
_exptl_crystal_size_max 0.200
_exptl_crystal_size_mid 0.120
_exptl_crystal_size_min 0.080
_refine_diff_density_max 0.437
_refine_diff_density_min -0.349
_refine_diff_density_rms 0.115
_refine_ls_extinction_method none
_refine_ls_goodness_of_fit_ref 0.897
_refine_ls_hydrogen_treatment mixed
_refine_ls_matrix_type full
_refine_ls_number_parameters 142
_refine_ls_number_reflns 2202
_refine_ls_number_restraints 1
_refine_ls_restrained_S_all 0.896
_refine_ls_R_factor_all 0.1782
_refine_ls_R_factor_gt 0.1218
_refine_ls_shift/su_max 0.000
_refine_ls_shift/su_mean 0.000
_refine_ls_structure_factor_coef Fsqd
_refine_ls_weighting_details 'w=1/[\s^2^(Fo^2^)+(0.1849P)^2^] where P=(Fo^2^+2Fc^2^)/3'
_refine_ls_weighting_scheme calc
_refine_ls_wR_factor_gt 0.2843
_refine_ls_wR_factor_ref 0.2996
_reflns_Friedel_coverage 0.000
_reflns_number_gt 1060
_reflns_number_total 2202
_reflns_threshold_expression 'I > 2\s(I)'
_cod_data_source_file c5ce00927h2.cif
_cod_data_source_block 2
_cod_depositor_comments 'Adding full bibliography for 7221571--7221577.cif.'
_cod_database_code 7221572
_shelx_space_group_comment
;
The symmetry employed for this shelxl refinement is uniquely defined
by the following loop, which should always be used as a source of
symmetry information in preference to the above space-group names.
They are only intended as comments.
;
_shelx_estimated_absorpt_t_min 0.985
_shelx_estimated_absorpt_t_max 0.994
_shelxl_version_number 2014-3

loop_
_space_group_symop_operation_xyz
'x, y, z'
'-x+1/2, y+1/2, -z+1/2'
'-x, -y, -z'
'x-1/2, -y-1/2, z-1/2'

loop_
_atom_site_label
_atom_site_type_symbol
_atom_site_fract_x
_atom_site_fract_y
_atom_site_fract_z
_atom_site_U_iso_or_equiv
_atom_site_adp_type
_atom_site_occupancy
_atom_site_site_symmetry_order
_atom_site_calc_flag
_atom_site_refinement_flags_posn
_atom_site_refinement_flags_adp
O1 O 1.0441(5) 0.6004(2) 0.0975(4) 0.0760(12) Uani 1 1 d . .
N1 N 0.7617(4) 0.4657(2) 0.1006(3) 0.0385(9) Uani 1 1 d D .
C2 C 0.7969(5) 0.5541(3) 0.1691(4) 0.0395(10) Uani 1 1 d . .
C3 C 0.6725(6) 0.5684(3) 0.2372(4) 0.0468(11) Uani 1 1 d . .
H3 H 0.6642 0.6232 0.2931 0.056 Uiso 1 1 calc R U
C4 C 0.5580(6) 0.4887(3) 0.2114(4) 0.0473(11) Uani 1 1 d . .
H4 H 0.4585 0.4796 0.2461 0.057 Uiso 1 1 calc R U
C5 C 0.6178(5) 0.4255(3) 0.1255(4) 0.0345(10) Uani 1 1 d . .
C6 C 0.9358(6) 0.6168(3) 0.1611(5) 0.0525(12) Uani 1 1 d . .
H6 H 0.9454 0.6770 0.2097 0.063 Uiso 1 1 calc R U
C7 C 0.5463(5) 0.3309(3) 0.0694(4) 0.0355(10) Uani 1 1 d . .
C8 C 0.3872(5) 0.3004(3) 0.0889(5) 0.0462(11) Uani 1 1 d . .
H8 H 0.3262 0.3421 0.1364 0.055 Uiso 1 1 calc R U
C9 C 0.3149(6) 0.2092(3) 0.0397(5) 0.0538(13) Uani 1 1 d . .
C10 C 0.4070(6) 0.1527(3) -0.0350(5) 0.0522(12) Uani 1 1 d . .
H10 H 0.3591 0.0921 -0.0723 0.063 Uiso 1 1 calc R U
C11 C 0.5595(6) 0.1803(3) -0.0562(4) 0.0481(12) Uani 1 1 d . .
C12 C 0.6322(5) 0.2707(3) -0.0032(4) 0.0416(11) Uani 1 1 d . .
H12 H 0.7406 0.2904 -0.0173 0.050 Uiso 1 1 calc R U
C13 C 0.1475(7) 0.1767(4) 0.0656(7) 0.0843(19) Uani 1 1 d . .
H13A H 0.0932 0.1300 -0.0034 0.126 Uiso 1 1 calc R U
H13B H 0.0732 0.2344 0.0648 0.126 Uiso 1 1 calc R U
H13C H 0.1659 0.1443 0.1523 0.126 Uiso 1 1 calc R U
C14 C 0.6551(7) 0.1151(4) -0.1324(6) 0.0745(17) Uani 1 1 d . .
H14A H 0.6924 0.0550 -0.0812 0.112 Uiso 1 1 calc R U
H14B H 0.7552 0.1507 -0.1487 0.112 Uiso 1 1 calc R U
H14C H 0.5802 0.0971 -0.2172 0.112 Uiso 1 1 calc R U
H1 H 0.829(5) 0.441(3) 0.048(4) 0.049(12) Uiso 1 1 d D .

loop_
_atom_site_aniso_label
_atom_site_aniso_U_11
_atom_site_aniso_U_22
_atom_site_aniso_U_33
_atom_site_aniso_U_23
_atom_site_aniso_U_13
_atom_site_aniso_U_12
O1 0.075(3) 0.056(2) 0.109(3) -0.0265(19) 0.045(2) -0.0277(18)
N1 0.044(2) 0.0295(16) 0.043(2) -0.0039(14) 0.0110(16) -0.0056(14)
C2 0.046(2) 0.0314(19) 0.040(2) -0.0024(16) 0.006(2) -0.0037(17)
C3 0.060(3) 0.037(2) 0.042(3) -0.0068(17) 0.010(2) -0.006(2)
C4 0.050(3) 0.045(2) 0.051(3) -0.0013(19) 0.019(2) -0.0033(19)
C5 0.029(2) 0.0360(19) 0.038(2) 0.0054(16) 0.0057(17) -0.0001(16)
C6 0.056(3) 0.040(2) 0.062(3) -0.010(2) 0.012(3) -0.016(2)
C7 0.035(2) 0.0328(19) 0.037(2) 0.0081(16) 0.0063(18) -0.0021(16)
C8 0.041(3) 0.041(2) 0.060(3) 0.0075(19) 0.019(2) 0.0038(18)
C9 0.045(3) 0.048(3) 0.065(3) 0.014(2) 0.005(2) -0.015(2)
C10 0.055(3) 0.041(2) 0.059(3) 0.001(2) 0.006(2) -0.015(2)
C11 0.053(3) 0.038(2) 0.054(3) -0.0001(19) 0.014(2) -0.010(2)
C12 0.037(2) 0.036(2) 0.054(3) 0.0008(18) 0.014(2) -0.0070(17)
C13 0.061(4) 0.065(3) 0.133(6) 0.003(3) 0.036(4) -0.023(3)
C14 0.083(4) 0.057(3) 0.091(4) -0.027(3) 0.035(3) -0.021(3)

loop_
_atom_type_symbol
_atom_type_description
_atom_type_scat_dispersion_real
_atom_type_scat_dispersion_imag
_atom_type_scat_source
C C 0.0033 0.0016 'International Tables Vol C Tables 4.2.6.8 and 6.1.1.4'
H H 0.0000 0.0000 'International Tables Vol C Tables 4.2.6.8 and 6.1.1.4'
N N 0.0061 0.0033 'International Tables Vol C Tables 4.2.6.8 and 6.1.1.4'
O O 0.0106 0.0060 'International Tables Vol C Tables 4.2.6.8 and 6.1.1.4'

loop_
_geom_angle_atom_site_label_1
_geom_angle_atom_site_label_2
_geom_angle_atom_site_label_3
_geom_angle
C5 N1 C2 109.7(3)
C5 N1 H1 127(3)
C2 N1 H1 123(3)
C3 C2 N1 107.3(3)
C3 C2 C6 128.5(4)
N1 C2 C6 124.2(4)
C2 C3 C4 108.5(4)
C2 C3 H3 125.7
C4 C3 H3 125.7
C5 C4 C3 106.9(4)
C5 C4 H4 126.6
C3 C4 H4 126.6
N1 C5 C4 107.6(3)
N1 C5 C7 123.5(4)
C4 C5 C7 128.9(4)
O1 C6 C2 125.8(4)
O1 C6 H6 117.1
C2 C6 H6 117.1
C12 C7 C8 118.8(4)
C12 C7 C5 121.8(3)
C8 C7 C5 119.4(4)
C7 C8 C9 121.6(4)
C7 C8 H8 119.2
C9 C8 H8 119.2
C10 C9 C8 116.7(4)
C10 C9 C13 122.7(4)
C8 C9 C13 120.6(5)
C11 C10 C9 123.0(4)
C11 C10 H10 118.5
C9 C10 H10 118.5
C10 C11 C12 119.5(4)
C10 C11 C14 120.7(4)
C12 C11 C14 119.8(4)
C7 C12 C11 120.4(4)
C7 C12 H12 119.8
C11 C12 H12 119.8
C9 C13 H13A 109.5
C9 C13 H13B 109.5
H13A C13 H13B 109.5
C9 C13 H13C 109.5
H13A C13 H13C 109.5
H13B C13 H13C 109.5
C11 C14 H14A 109.5
C11 C14 H14B 109.5
H14A C14 H14B 109.5
C11 C14 H14C 109.5
H14A C14 H14C 109.5
H14B C14 H14C 109.5

loop_
_geom_bond_atom_site_label_1
_geom_bond_atom_site_label_2
_geom_bond_distance
O1 C6 1.219(6)
N1 C5 1.349(5)
N1 C2 1.386(5)
N1 H1 0.914(19)
C2 C3 1.354(6)
C2 C6 1.415(6)
C3 C4 1.402(6)
C3 H3 0.9500
C4 C5 1.391(6)
C4 H4 0.9500
C5 C7 1.467(5)
C6 H6 0.9500
C7 C12 1.387(5)
C7 C8 1.396(6)
C8 C9 1.408(6)
C8 H8 0.9500
C9 C10 1.405(7)
C9 C13 1.490(7)
C10 C11 1.340(6)
C10 H10 0.9500
C11 C12 1.411(6)
C11 C14 1.499(7)
C12 H12 0.9500
C13 H13A 0.9800
C13 H13B 0.9800
C13 H13C 0.9800
C14 H14A 0.9800
C14 H14B 0.9800
C14 H14C 0.9800

loop_
_geom_torsion_atom_site_label_1
_geom_torsion_atom_site_label_2
_geom_torsion_atom_site_label_3
_geom_torsion_atom_site_label_4
_geom_torsion
C5 N1 C2 C3 0.1(4)
C5 N1 C2 C6 -177.7(4)
N1 C2 C3 C4 -0.1(5)
C6 C2 C3 C4 177.5(4)
C2 C3 C4 C5 0.2(5)
C2 N1 C5 C4 0.0(4)
C2 N1 C5 C7 -179.3(3)
C3 C4 C5 N1 -0.1(4)
C3 C4 C5 C7 179.1(4)
C3 C2 C6 O1 -179.7(5)
N1 C2 C6 O1 -2.4(7)
N1 C5 C7 C12 6.8(6)
C4 C5 C7 C12 -172.4(4)
N1 C5 C7 C8 -173.0(4)
C4 C5 C7 C8 7.8(6)
C12 C7 C8 C9 1.7(6)
C5 C7 C8 C9 -178.5(4)
C7 C8 C9 C10 -2.8(6)
C7 C8 C9 C13 178.0(4)
C8 C9 C10 C11 2.4(7)
C13 C9 C10 C11 -178.4(5)
C9 C10 C11 C12 -0.8(7)
C9 C10 C11 C14 177.7(5)
C8 C7 C12 C11 0.1(6)
C5 C7 C12 C11 -179.8(4)
C10 C11 C12 C7 -0.5(6)
C14 C11 C12 C7 -179.0(4)
